data_7060694
loop_
_publ_author_name
'Yang, Rui'
'Liu, Yifei'
'Dong, Zhen'
'Li, Haiyan'
'Ye, Zhiwen'

_publ_section_title
;
 3-R-4-(5-Methyleneazide-1,2,4-oxadiazol-3-yl)furazan and its ionic salts
 as low-sensitivity and high-detonation energetic materials
;
_journal_issue 25
_journal_name_full 'New Journal of Chemistry'
_journal_page_first 11380
_journal_page_last 11389
_journal_paper_doi 10.1039/D1NJ01099A
_journal_volume 45
_journal_year 2021
_chemical_formula_moiety 'C5 H2 N9 O4, H4 N'
_chemical_formula_sum 'C5 H6 N10 O4'
_chemical_formula_weight 270.20
_space_group_crystal_system triclinic
_space_group_IT_number 2
_space_group_name_Hall '-P 1'
_space_group_name_H-M_alt 'P -1'
_atom_sites_solution_hydrogens mixed
_audit_block_doi 10.5517/ccdc.csd.cc26nh6l
_audit_creation_method SHELXL-2018/3
_audit_update_record
;
2020-11-20 deposited with the CCDC.	2021-05-25 downloaded from the CCDC.
;
_cell_angle_alpha 93.199(5)
_cell_angle_beta 99.554(4)
_cell_angle_gamma 106.901(4)
_cell_formula_units_Z 4
_cell_length_a 8.2548(13)
_cell_length_b 10.4530(17)
_cell_length_c 13.508(2)
_cell_measurement_reflns_used 4561
_cell_measurement_temperature 296(2)
_cell_measurement_theta_max 26.00
_cell_measurement_theta_min 2.42
_cell_volume 1093.1(3)
_computing_cell_refinement 'Bruker SAINT'
_computing_data_collection 'Bruker APEX3'
_computing_data_reduction 'Bruker SAINT'
_computing_molecular_graphics 'Bruker SHELXTL'
_computing_publication_material 'Bruker SHELXTL'
_computing_structure_refinement 'SHELXL-2018/3 (Sheldrick, 2018)'
_computing_structure_solution 'SHELXT 2014/5 (Sheldrick, 2014)'
_diffrn_ambient_temperature 296(2)
_diffrn_detector_area_resol_mean 10.42
_diffrn_measured_fraction_theta_full 0.986
_diffrn_measured_fraction_theta_max 0.984
_diffrn_measurement_device_type 'Bruker D8 QUEST PHOTON 100'
_diffrn_measurement_method '\f and \w scans'
_diffrn_radiation_type MoK\a
_diffrn_radiation_wavelength 0.71073
_diffrn_reflns_av_R_equivalents 0.0525
_diffrn_reflns_av_unetI/netI 0.0801
_diffrn_reflns_Laue_measured_fraction_full 0.986
_diffrn_reflns_Laue_measured_fraction_max 0.984
_diffrn_reflns_limit_h_max 10
_diffrn_reflns_limit_h_min -10
_diffrn_reflns_limit_k_max 13
_diffrn_reflns_limit_k_min -13
_diffrn_reflns_limit_l_max 17
_diffrn_reflns_limit_l_min -17
_diffrn_reflns_number 15368
_diffrn_reflns_point_group_measured_fraction_full 0.986
_diffrn_reflns_point_group_measured_fraction_max 0.984
_diffrn_reflns_theta_full 25.242
_diffrn_reflns_theta_max 27.552
_diffrn_reflns_theta_min 2.423
_diffrn_source.source 'Ius 2.0'
_diffrn_source.type microfocus

_exptl_absorpt_coefficient_mu 0.142
_exptl_absorpt_correction_T_max 0.7456
_exptl_absorpt_correction_T_min 0.6711
_exptl_absorpt_correction_type multi-scan
_exptl_absorpt_process_details sadabs
_exptl_crystal_colour yellow
_exptl_crystal_density_diffrn 1.642
_exptl_crystal_description plate
_exptl_crystal_F_000 552
_exptl_crystal_size_max 0.200
_exptl_crystal_size_mid 0.180
_exptl_crystal_size_min 0.010
_refine_diff_density_max 0.428
_refine_diff_density_min -0.328
_refine_diff_density_rms 0.053
_refine_ls_extinction_method none
_refine_ls_goodness_of_fit_ref 1.016
_refine_ls_hydrogen_treatment mixed
_refine_ls_matrix_type full
_refine_ls_number_parameters 367
_refine_ls_number_reflns 4980
_refine_ls_number_restraints 72
_refine_ls_restrained_S_all 1.020
_refine_ls_R_factor_all 0.1521
_refine_ls_R_factor_gt 0.0688
_refine_ls_shift/su_max 0.000
_refine_ls_shift/su_mean 0.000
_refine_ls_structure_factor_coef Fsqd
_refine_ls_weighting_details 'w=1/[\s^2^(Fo^2^)+(0.0825P)^2^+0.5691P] where P=(Fo^2^+2Fc^2^)/3'
_refine_ls_weighting_scheme calc
_refine_ls_wR_factor_gt 0.1551
_refine_ls_wR_factor_ref 0.1897
_reflns_Friedel_coverage 0.000
_reflns_number_gt 2573
_reflns_number_total 4980
_reflns_threshold_expression 'I > 2\s(I)'
_cod_data_source_file d1nj01099a2.cif
_cod_data_source_block Yr201117_2_a
_cod_depositor_comments 'Adding full bibliography for 7060694--7060695.cif.'
_cod_database_code 7060694
_shelx_shelxl_version_number 2018/3
_shelx_space_group_comment
;
The symmetry employed for this shelxl refinement is uniquely defined
by the following loop, which should always be used as a source of
symmetry information in preference to the above space-group names.
They are only intended as comments.
;
_shelx_estimated_absorpt_t_min 0.972
_shelx_estimated_absorpt_t_max 0.999

loop_
_space_group_symop_operation_xyz
'x, y, z'
'-x, -y, -z'

loop_
_atom_site_label
_atom_site_type_symbol
_atom_site_fract_x
_atom_site_fract_y
_atom_site_fract_z
_atom_site_U_iso_or_equiv
_atom_site_adp_type
_atom_site_occupancy
_atom_site_site_symmetry_order
_atom_site_calc_flag
_atom_site_refinement_flags_posn
_atom_site_refinement_flags_adp
_atom_site_refinement_flags_occupancy
_atom_site_disorder_assembly
_atom_site_disorder_group
C1 C 0.2416(4) 0.7903(4) 0.1180(3) 0.0540(9) Uani 1 1 d . U . . .
C2 C 0.1986(4) 0.6842(4) 0.0379(3) 0.0600(9) Uani 1 1 d . U . . .
C3 C 0.2425(5) 0.5600(4) 0.0332(3) 0.0648(10) Uani 1 1 d . U . . .
C4 C 0.3095(5) 0.3900(5) 0.0749(4) 0.0751(12) Uani 1 1 d . . . . .
C5 C 0.3510(6) 0.2794(5) 0.1254(4) 0.0908(14) Uani 1 1 d . . . . .
H5A H 0.416977 0.312848 0.192967 0.109 Uiso 1 1 calc R U . . .
H5B H 0.245529 0.210863 0.130785 0.109 Uiso 1 1 calc R U . . .
C6 C 0.1232(4) 0.6549(3) 0.5869(2) 0.0364(7) Uani 1 1 d . . . . .
C7 C 0.2204(3) 0.5739(3) 0.6355(2) 0.0360(7) Uani 1 1 d . . . . .
C8 C 0.1630(3) 0.4492(3) 0.6794(2) 0.0340(7) Uani 1 1 d . . . . .
C9 C 0.1739(4) 0.2755(3) 0.7429(2) 0.0395(7) Uani 1 1 d . . . . .
C10 C 0.2144(5) 0.1582(3) 0.7858(3) 0.0547(9) Uani 1 1 d . . . . .
H10A H 0.163899 0.139710 0.845430 0.066 Uiso 1 1 calc R U . . .
H10B H 0.338252 0.177360 0.805289 0.066 Uiso 1 1 calc R U . . .
N1 N 0.1716(4) 0.8829(4) 0.0878(3) 0.0727(9) Uani 1 1 d . . . . .
N2 N 0.1047(5) 0.7128(4) -0.0402(3) 0.0849(11) Uani 1 1 d . . . . .
N3 N 0.2892(4) 0.4972(3) 0.1156(2) 0.0638(8) Uani 1 1 d . . . . .
N4 N 0.2354(6) 0.4962(4) -0.0531(3) 0.0993(13) Uani 1 1 d . . . . .
N5 N 0.4492(8) 0.2232(6) 0.0675(5) 0.154(2) Uani 1 1 d . . . . .
N6 N 0.5188(7) 0.1507(6) 0.1100(5) 0.141(2) Uani 1 1 d . . . . .
N7 N 0.5834(8) 0.0723(7) 0.1307(7) 0.185(3) Uani 1 1 d . . . . .
N8 N 0.3391(3) 0.7817(3) 0.2085(2) 0.0496(7) Uani 1 1 d . . . . .
N9 N 0.3588(3) 0.8754(3) 0.2815(2) 0.0489(7) Uani 1 1 d . . . . .
N10 N 0.2313(3) 0.7581(3) 0.5580(2) 0.0511(7) Uani 1 1 d . . . . .
N11 N 0.3834(3) 0.6275(3) 0.6341(2) 0.0527(7) Uani 1 1 d . . . . .
N12 N 0.2739(3) 0.3783(2) 0.71357(18) 0.0378(6) Uani 1 1 d . . . . .
N13 N 0.0048(3) 0.3941(3) 0.6873(2) 0.0503(7) Uani 1 1 d . . . . .
N14 N 0.1413(5) 0.0371(3) 0.7065(2) 0.0675(9) Uani 1 1 d . U . . .
N15 N 0.0573(6) -0.0569(4) 0.7345(3) 0.0805(10) Uani 1 1 d . U . . .
N16 N -0.0292(7) -0.1587(5) 0.7494(3) 0.1172(16) Uani 1 1 d . U . . .
N17 N -0.0532(3) 0.6165(2) 0.57624(19) 0.0387(6) Uani 1 1 d . . . . .
N18 N -0.1303(3) 0.7000(2) 0.53569(19) 0.0382(6) Uani 1 1 d . . . . .
O1 O 0.0859(4) 0.8350(4) -0.0112(2) 0.0938(10) Uani 1 1 d . . . . .
O2 O 0.2812(5) 0.3816(3) -0.0258(2) 0.0972(10) Uani 1 1 d . . . . .
O3 O 0.4347(3) 0.8583(2) 0.36640(18) 0.0606(7) Uani 1 1 d . . . . .
O4 O 0.3059(3) 0.9742(2) 0.2731(2) 0.0668(7) Uani 1 1 d . . . . .
O5 O 0.3943(3) 0.7410(2) 0.5871(2) 0.0639(7) Uani 1 1 d . . . . .
O6 O 0.0101(3) 0.2761(2) 0.73022(18) 0.0532(6) Uani 1 1 d . . . . .
O7 O -0.2900(3) 0.6658(2) 0.52668(18) 0.0542(6) Uani 1 1 d . . . . .
O8 O -0.0514(3) 0.8084(2) 0.50703(17) 0.0481(6) Uani 1 1 d . . . . .
N19 N 0.3621(3) 0.5661(3) 0.3470(2) 0.0511(8) Uani 1 1 d D . . . .
H19A H 0.346(4) 0.557(3) 0.2870(14) 0.077 Uiso 1 1 d D U . . .
H19B H 0.279(3) 0.525(3) 0.366(2) 0.077 Uiso 1 1 d D U . . .
H19C H 0.437(3) 0.535(3) 0.368(2) 0.077 Uiso 1 1 d D U . . .
H19D H 0.391(4) 0.643(2) 0.367(2) 0.077 Uiso 1 1 d D U . . .
N20 N 0.7333(3) 0.9768(2) 0.5154(2) 0.0446(7) Uani 1 1 d D . . . .
H20A H 0.780(3) 1.058(2) 0.500(2) 0.067 Uiso 1 1 d D U . . .
H20B H 0.708(3) 0.980(3) 0.5763(15) 0.067 Uiso 1 1 d D U . . .
H20C H 0.801(3) 0.926(2) 0.511(2) 0.067 Uiso 1 1 d D U . . .
H20D H 0.633(3) 0.939(3) 0.4709(18) 0.067 Uiso 1 1 d D U . . .

loop_
_atom_site_aniso_label
_atom_site_aniso_U_11
_atom_site_aniso_U_22
_atom_site_aniso_U_33
_atom_site_aniso_U_23
_atom_site_aniso_U_13
_atom_site_aniso_U_12
C1 0.0390(18) 0.069(2) 0.050(2) 0.0104(18) 0.0134(16) 0.0074(17)
C2 0.047(2) 0.076(2) 0.048(2) 0.0060(19) 0.0082(18) 0.0065(18)
C3 0.053(2) 0.079(3) 0.045(2) -0.004(2) 0.0079(18) -0.003(2)
C4 0.061(3) 0.079(3) 0.073(3) -0.008(3) 0.012(2) 0.006(2)
C5 0.083(3) 0.100(4) 0.091(3) -0.005(3) 0.014(3) 0.034(3)
C6 0.0342(16) 0.0290(15) 0.0475(18) 0.0018(14) 0.0081(14) 0.0124(13)
C7 0.0264(15) 0.0341(16) 0.0467(18) 0.0044(14) 0.0059(13) 0.0084(13)
C8 0.0279(15) 0.0354(16) 0.0387(17) 0.0024(13) 0.0051(13) 0.0104(13)
C9 0.0360(16) 0.0407(18) 0.0447(18) 0.0031(15) 0.0105(15) 0.0149(15)
C10 0.059(2) 0.044(2) 0.070(2) 0.0184(18) 0.0151(19) 0.0251(17)
N1 0.063(2) 0.092(3) 0.063(2) 0.0187(19) 0.0046(17) 0.0264(19)
N2 0.071(2) 0.104(3) 0.065(2) 0.011(2) -0.0042(19) 0.013(2)
N3 0.0507(18) 0.073(2) 0.059(2) -0.0127(18) 0.0059(15) 0.0122(16)
N4 0.143(4) 0.091(3) 0.058(2) -0.005(2) 0.021(2) 0.029(3)
N5 0.188(6) 0.139(4) 0.215(6) 0.094(4) 0.131(5) 0.107(4)
N6 0.107(4) 0.132(4) 0.236(7) 0.104(5) 0.107(4) 0.062(3)
N7 0.120(5) 0.169(6) 0.315(10) 0.123(6) 0.103(5) 0.068(4)
N8 0.0391(15) 0.0597(18) 0.0468(17) 0.0018(15) 0.0054(13) 0.0125(13)
N9 0.0426(16) 0.0508(18) 0.0514(19) 0.0052(16) 0.0133(14) 0.0091(14)
N10 0.0339(14) 0.0420(16) 0.080(2) 0.0195(14) 0.0114(14) 0.0129(12)
N11 0.0330(14) 0.0464(16) 0.080(2) 0.0232(15) 0.0096(14) 0.0113(12)
N12 0.0295(13) 0.0389(14) 0.0479(15) 0.0086(12) 0.0089(11) 0.0131(11)
N13 0.0337(14) 0.0462(16) 0.076(2) 0.0218(14) 0.0136(14) 0.0157(12)
N14 0.113(3) 0.0502(18) 0.0499(17) 0.0138(15) 0.0332(17) 0.0302(17)
N15 0.114(3) 0.068(2) 0.059(2) 0.0055(18) 0.0196(19) 0.026(2)
N16 0.150(4) 0.088(3) 0.092(3) 0.006(2) 0.035(3) -0.004(3)
N17 0.0306(13) 0.0340(13) 0.0545(16) 0.0091(12) 0.0068(12) 0.0146(11)
N18 0.0330(14) 0.0370(15) 0.0485(15) 0.0058(12) 0.0094(12) 0.0156(12)
O1 0.081(2) 0.123(3) 0.073(2) 0.021(2) -0.0085(17) 0.034(2)
O2 0.137(3) 0.086(2) 0.062(2) -0.0160(17) 0.0200(19) 0.028(2)
O3 0.0609(15) 0.0647(16) 0.0500(15) -0.0021(12) -0.0008(13) 0.0177(13)
O4 0.0767(18) 0.0542(15) 0.0767(18) 0.0113(13) 0.0218(14) 0.0260(14)
O5 0.0310(12) 0.0515(14) 0.111(2) 0.0349(14) 0.0155(13) 0.0097(10)
O6 0.0375(12) 0.0477(13) 0.0818(17) 0.0290(12) 0.0212(12) 0.0151(10)
O7 0.0330(12) 0.0601(15) 0.0761(17) 0.0207(12) 0.0115(11) 0.0213(11)
O8 0.0424(12) 0.0400(13) 0.0686(15) 0.0178(11) 0.0148(11) 0.0185(10)
N19 0.0400(15) 0.0582(19) 0.0603(19) 0.0135(15) 0.0165(14) 0.0177(14)
N20 0.0396(15) 0.0362(15) 0.0614(18) 0.0073(13) 0.0104(13) 0.0161(12)

loop_
_atom_type_symbol
_atom_type_description
_atom_type_scat_dispersion_real
_atom_type_scat_dispersion_imag
_atom_type_scat_source
C C 0.0033 0.0016 'International Tables Vol C Tables 4.2.6.8 and 6.1.1.4'
H H 0.0000 0.0000 'International Tables Vol C Tables 4.2.6.8 and 6.1.1.4'
N N 0.0061 0.0033 'International Tables Vol C Tables 4.2.6.8 and 6.1.1.4'
O O 0.0106 0.0060 'International Tables Vol C Tables 4.2.6.8 and 6.1.1.4'

loop_
_geom_angle_atom_site_label_1
_geom_angle_atom_site_label_2
_geom_angle_atom_site_label_3
_geom_angle
_geom_angle_site_symmetry_1
_geom_angle_site_symmetry_3
_geom_angle_publ_flag
N1 C1 N8 131.3(3) . . ?
N1 C1 C2 108.9(3) . . ?
N8 C1 C2 119.8(3) . . ?
N2 C2 C1 109.4(4) . . ?
N2 C2 C3 120.1(4) . . ?
C1 C2 C3 130.5(3) . . ?
N4 C3 N3 114.3(4) . . ?
N4 C3 C2 120.4(4) . . ?
N3 C3 C2 125.3(3) . . ?
N3 C4 O2 112.7(4) . . ?
N3 C4 C5 128.1(4) . . ?
O2 C4 C5 119.2(4) . . ?
N5 C5 C4 108.9(4) . . ?
N5 C5 H5A 109.9 . . ?
C4 C5 H5A 109.9 . . ?
N5 C5 H5B 109.9 . . ?
C4 C5 H5B 109.9 . . ?
H5A C5 H5B 108.3 . . ?
N10 C6 N17 131.3(3) . . ?
N10 C6 C7 108.2(2) . . ?
N17 C6 C7 120.5(2) . . ?
N11 C7 C6 109.6(2) . . ?
N11 C7 C8 120.1(2) . . ?
C6 C7 C8 130.3(2) . . ?
N13 C8 N12 114.8(3) . . ?
N13 C8 C7 123.2(2) . . ?
N12 C8 C7 122.0(2) . . ?
N12 C9 O6 113.3(2) . . ?
N12 C9 C10 129.3(3) . . ?
O6 C9 C10 117.4(3) . . ?
C9 C10 N14 108.7(3) . . ?
C9 C10 H10A 110.0 . . ?
N14 C10 H10A 110.0 . . ?
C9 C10 H10B 110.0 . . ?
N14 C10 H10B 110.0 . . ?
H10A C10 H10B 108.3 . . ?
C1 N1 O1 104.9(3) . . ?
C2 N2 O1 105.6(3) . . ?
C4 N3 C3 103.0(3) . . ?
C3 N4 O2 103.1(3) . . ?
N6 N5 C5 115.0(6) . . ?
N7 N6 N5 166.0(9) . . ?
N9 N8 C1 116.4(3) . . ?
O4 N9 O3 119.6(3) . . ?
O4 N9 N8 125.1(3) . . ?
O3 N9 N8 115.2(3) . . ?
C6 N10 O5 105.1(2) . . ?
C7 N11 O5 105.7(2) . . ?
C9 N12 C8 102.4(2) . . ?
C8 N13 O6 102.9(2) . . ?
N15 N14 C10 114.1(3) . . ?
N16 N15 N14 170.7(4) . . ?
N18 N17 C6 116.2(2) . . ?
O7 N18 O8 120.4(2) . . ?
O7 N18 N17 116.3(2) . . ?
O8 N18 N17 123.3(2) . . ?
N2 O1 N1 111.3(3) . . ?
C4 O2 N4 106.9(3) . . ?
N11 O5 N10 111.3(2) . . ?
C9 O6 N13 106.5(2) . . ?
H19A N19 H19B 111(2) . . ?
H19A N19 H19C 108.2(19) . . ?
H19B N19 H19C 107.0(19) . . ?
H19A N19 H19D 110.0(19) . . ?
H19B N19 H19D 112(2) . . ?
H19C N19 H19D 109(2) . . ?
H20A N20 H20B 110.7(17) . . ?
H20A N20 H20C 111.5(17) . . ?
H20B N20 H20C 110.9(17) . . ?
H20A N20 H20D 107.9(16) . . ?
H20B N20 H20D 107.5(17) . . ?
H20C N20 H20D 108.1(17) . . ?

loop_
_geom_bond_atom_site_label_1
_geom_bond_atom_site_label_2
_geom_bond_distance
_geom_bond_site_symmetry_2
_geom_bond_publ_flag
C1 N1 1.314(5) . ?
C1 N8 1.370(4) . ?
C1 C2 1.428(5) . ?
C2 N2 1.304(5) . ?
C2 C3 1.447(6) . ?
C3 N4 1.294(5) . ?
C3 N3 1.380(5) . ?
C4 N3 1.287(5) . ?
C4 O2 1.335(5) . ?
C4 C5 1.469(6) . ?
C5 N5 1.432(7) . ?
C5 H5A 0.9700 . ?
C5 H5B 0.9700 . ?
C6 N10 1.310(4) . ?
C6 N17 1.374(4) . ?
C6 C7 1.439(4) . ?
C7 N11 1.302(4) . ?
C7 C8 1.448(4) . ?
C8 N13 1.290(4) . ?
C8 N12 1.377(3) . ?
C9 N12 1.278(4) . ?
C9 O6 1.336(3) . ?
C9 C10 1.485(4) . ?
C10 N14 1.518(5) . ?
C10 H10A 0.9700 . ?
C10 H10B 0.9700 . ?
N1 O1 1.395(4) . ?
N2 O1 1.375(5) . ?
N4 O2 1.407(5) . ?
N5 N6 1.194(7) . ?
N6 N7 1.125(7) . ?
N8 N9 1.305(4) . ?
N9 O4 1.237(3) . ?
N9 O3 1.261(3) . ?
N10 O5 1.403(3) . ?
N11 O5 1.364(3) . ?
N13 O6 1.401(3) . ?
N14 N15 1.149(5) . ?
N15 N16 1.146(5) . ?
N17 N18 1.315(3) . ?
N18 O7 1.244(3) . ?
N18 O8 1.250(3) . ?
N19 H19A 0.794(18) . ?
N19 H19B 0.791(19) . ?
N19 H19C 0.804(19) . ?
N19 H19D 0.788(19) . ?
N20 H20A 0.878(18) . ?
N20 H20B 0.883(18) . ?
N20 H20C 0.881(18) . ?
N20 H20D 0.905(18) . ?

loop_
_geom_hbond_atom_site_label_D
_geom_hbond_atom_site_label_H
_geom_hbond_atom_site_label_A
_geom_hbond_distance_DH
_geom_hbond_distance_HA
_geom_hbond_distance_DA
_geom_hbond_angle_DHA
_geom_hbond_site_symmetry_A
_geom_hbond_publ_flag
C5 H5A N11 0.97 2.55 3.514(6) 170.5 2_666 yes
C5 H5B N16 0.97 2.57 3.360(7) 138.8 2_556 yes
C10 H10B N8 0.97 2.61 3.542(4) 160.6 2_666 yes
N19 H19A N3 0.794(18) 2.298(19) 3.086(4) 171(3) . yes
N19 H19A N8 0.794(18) 2.64(3) 3.036(4) 113(2) . yes
N19 H19B N17 0.791(19) 2.295(19) 3.080(4) 172(3) 2_566 yes
N19 H19B O7 0.791(19) 2.54(3) 3.017(3) 120(3) 2_566 yes
N19 H19C N11 0.804(19) 2.55(2) 3.305(4) 156(3) 2_666 yes
N19 H19D O3 0.788(19) 2.17(2) 2.925(4) 159(3) . yes
N20 H20A N10 0.878(18) 2.13(2) 2.946(3) 153(2) 2_676 yes
N20 H20A O8 0.878(18) 2.29(2) 2.990(3) 137(2) 2_676 yes
N20 H20B N9 0.883(18) 2.60(2) 3.376(4) 146(2) 2_676 yes
N20 H20B O3 0.883(18) 2.48(2) 3.043(3) 122(2) 2_676 yes
N20 H20B O4 0.883(18) 2.092(19) 2.961(4) 168(3) 2_676 yes
N20 H20C N18 0.881(18) 2.61(2) 3.405(3) 150(2) 1_655 yes
N20 H20C O7 0.881(18) 2.63(2) 3.215(3) 125(2) 1_655 yes
N20 H20C O8 0.881(18) 1.972(18) 2.852(3) 177(3) 1_655 yes
N20 H20D O3 0.905(18) 1.920(19) 2.822(4) 174(2) . yes

loop_
_geom_torsion_atom_site_label_1
_geom_torsion_atom_site_label_2
_geom_torsion_atom_site_label_3
_geom_torsion_atom_site_label_4
_geom_torsion
_geom_torsion_site_symmetry_1
_geom_torsion_site_symmetry_2
_geom_torsion_site_symmetry_3
_geom_torsion_site_symmetry_4
_geom_torsion_publ_flag
N1 C1 C2 N2 0.5(4) . . . . ?
N8 C1 C2 N2 179.5(3) . . . . ?
N1 C1 C2 C3 -179.5(4) . . . . ?
N8 C1 C2 C3 -0.5(6) . . . . ?
N2 C2 C3 N4 20.5(6) . . . . ?
C1 C2 C3 N4 -159.6(4) . . . . ?
N2 C2 C3 N3 -157.6(4) . . . . ?
C1 C2 C3 N3 22.3(6) . . . . ?
N3 C4 C5 N5 -149.1(5) . . . . ?
O2 C4 C5 N5 33.9(6) . . . . ?
N10 C6 C7 N11 -0.8(4) . . . . ?
N17 C6 C7 N11 178.0(3) . . . . ?
N10 C6 C7 C8 -179.2(3) . . . . ?
N17 C6 C7 C8 -0.4(5) . . . . ?
N11 C7 C8 N13 176.8(3) . . . . ?
C6 C7 C8 N13 -5.0(5) . . . . ?
N11 C7 C8 N12 -5.2(4) . . . . ?
C6 C7 C8 N12 173.1(3) . . . . ?
N12 C9 C10 N14 -106.5(4) . . . . ?
O6 C9 C10 N14 72.1(4) . . . . ?
N8 C1 N1 O1 -179.2(3) . . . . ?
C2 C1 N1 O1 -0.3(4) . . . . ?
C1 C2 N2 O1 -0.4(4) . . . . ?
C3 C2 N2 O1 179.6(3) . . . . ?
O2 C4 N3 C3 0.7(4) . . . . ?
C5 C4 N3 C3 -176.5(4) . . . . ?
N4 C3 N3 C4 -0.4(5) . . . . ?
C2 C3 N3 C4 177.8(4) . . . . ?
N3 C3 N4 O2 0.0(5) . . . . ?
C2 C3 N4 O2 -178.3(3) . . . . ?
C4 C5 N5 N6 166.2(6) . . . . ?
C5 N5 N6 N7 157(2) . . . . ?
N1 C1 N8 N9 5.4(5) . . . . ?
C2 C1 N8 N9 -173.3(3) . . . . ?
C1 N8 N9 O4 -4.7(4) . . . . ?
C1 N8 N9 O3 173.5(3) . . . . ?
N17 C6 N10 O5 -178.0(3) . . . . ?
C7 C6 N10 O5 0.7(3) . . . . ?
C6 C7 N11 O5 0.5(3) . . . . ?
C8 C7 N11 O5 179.1(3) . . . . ?
O6 C9 N12 C8 -0.1(3) . . . . ?
C10 C9 N12 C8 178.5(3) . . . . ?
N13 C8 N12 C9 0.1(3) . . . . ?
C7 C8 N12 C9 -178.1(3) . . . . ?
N12 C8 N13 O6 -0.1(3) . . . . ?
C7 C8 N13 O6 178.1(3) . . . . ?
C9 C10 N14 N15 -128.6(4) . . . . ?
N10 C6 N17 N18 -4.9(5) . . . . ?
C7 C6 N17 N18 176.6(3) . . . . ?
C6 N17 N18 O7 -179.5(2) . . . . ?
C6 N17 N18 O8 0.5(4) . . . . ?
C2 N2 O1 N1 0.2(4) . . . . ?
C1 N1 O1 N2 0.1(4) . . . . ?
N3 C4 O2 N4 -0.7(5) . . . . ?
C5 C4 O2 N4 176.8(4) . . . . ?
C3 N4 O2 C4 0.4(5) . . . . ?
C7 N11 O5 N10 -0.1(4) . . . . ?
C6 N10 O5 N11 -0.4(3) . . . . ?
N12 C9 O6 N13 0.0(3) . . . . ?
C10 C9 O6 N13 -178.8(3) . . . . ?
C8 N13 O6 C9 0.0(3) . . . . ?
